data_4074221
loop_
_publ_author_name
'Canovese, Luciano'
'Visentin, Fabiano'
'Chessa, Gavino'
'Uguagliati, Paolo'
'Levi, Carlo'
'Dolmella, Alessandro'
'Bandoli, Giuliano'

_publ_section_title
;
 Role of the Ligand and of the Size and Flexibility of the
 Palladium&#x2212;Ancillary Ligand Cycle on the Reactivity of Substituted
 Alkynes toward Palladium(0) Complexes Bearing Potentially Terdentate
 Nitrogen&#x2212;Sulfur&#x2212;Nitrogen or
 Nitrogen&#x2212;Nitrogen&#x2212;Nitrogen Ligands:&#x00A0; Kinetic and
 Structural Study
;
_journal_issue 22
_journal_name_full Organometallics
_journal_page_first 5355
_journal_paper_doi 10.1021/om0604728
_journal_volume 25
_journal_year 2006
_chemical_formula_sum 'C29 H31 N3 O10 Pd S'
_chemical_formula_weight 720.03
_chemical_name_systematic
; 
 ? 
;
_space_group_IT_number 14
_symmetry_cell_setting monoclinic
_symmetry_space_group_name_Hall '-P 2yn'
_symmetry_space_group_name_H-M 'P 1 21/n 1'
_atom_sites_solution_hydrogens geom
_atom_sites_solution_primary 'heavy-atom methods'
_atom_sites_solution_secondary difmap
_audit_creation_method SHELXL-97
_cell_angle_alpha 90.00
_cell_angle_beta 100.72(3)
_cell_angle_gamma 90.00
_cell_formula_units_Z 4
_cell_length_a 8.385(2)
_cell_length_b 17.032(3)
_cell_length_c 22.164(4)
_cell_measurement_reflns_used 25
_cell_measurement_temperature 293(2)
_cell_measurement_theta_max 11.9
_cell_measurement_theta_min 7.2
_cell_volume 3110.1(11)
_computing_cell_refinement 'FEBO system'
_computing_data_collection 'FEBO system'
_computing_data_reduction 'FEBO system'
_computing_molecular_graphics 'SHELXTL NT ver. 5.10 (Sheldrick, 1999)'
_computing_publication_material 'SHELXTL NT ver. 5.10 (Sheldrick, 1999)'
_computing_structure_refinement 'SHELXL-97 (Sheldrick, 1997)'
_computing_structure_solution 'SHELXTL NT ver. 5.10 (Sheldrick, 1999)'
_diffrn_ambient_temperature 293(2)
_diffrn_measured_fraction_theta_full 0.896
_diffrn_measured_fraction_theta_max 0.896
_diffrn_measurement_device_type 'Philips PW1100 diffractometer'
_diffrn_measurement_method 'omega- 2 theta'
_diffrn_radiation_monochromator graphite
_diffrn_radiation_source 'fine-focus sealed tube'
_diffrn_radiation_type MoK\a
_diffrn_radiation_wavelength 0.71073
_diffrn_reflns_av_R_equivalents 0.0161
_diffrn_reflns_av_sigmaI/netI 0.0236
_diffrn_reflns_limit_h_max 0
_diffrn_reflns_limit_h_min -10
_diffrn_reflns_limit_k_max 21
_diffrn_reflns_limit_k_min 0
_diffrn_reflns_limit_l_max 27
_diffrn_reflns_limit_l_min -26
_diffrn_reflns_number 5854
_diffrn_reflns_theta_full 26.01
_diffrn_reflns_theta_max 26.01
_diffrn_reflns_theta_min 3.57
_diffrn_standards_decay_% negligible
_exptl_absorpt_coefficient_mu 0.724
_exptl_absorpt_correction_T_max 0.783
_exptl_absorpt_correction_T_min 0.628
_exptl_absorpt_correction_type 'psi-scan method'
_exptl_crystal_colour 'shining yellow'
_exptl_crystal_density_diffrn 1.538
_exptl_crystal_density_method 'not measured'
_exptl_crystal_description parallelepipeds
_exptl_crystal_F_000 1472
_exptl_crystal_size_max 0.25
_exptl_crystal_size_mid 0.15
_exptl_crystal_size_min 0.10
_refine_diff_density_max 0.424
_refine_diff_density_min -0.374
_refine_diff_density_rms 0.085
_refine_ls_extinction_method none
_refine_ls_goodness_of_fit_ref 1.388
_refine_ls_hydrogen_treatment 'riding model'
_refine_ls_matrix_type full
_refine_ls_number_parameters 397
_refine_ls_number_reflns 5499
_refine_ls_number_restraints 0
_refine_ls_restrained_S_all 1.388
_refine_ls_R_factor_all 0.0477
_refine_ls_R_factor_gt 0.0449
_refine_ls_shift/su_max 0.001
_refine_ls_shift/su_mean 0.000
_refine_ls_structure_factor_coef Fsqd
_refine_ls_weighting_details 'calc w=1/[\s^2^(Fo^2^)+(0.0000P)^2^+10.4560P] where P=(Fo^2^+2Fc^2^)/3'
_refine_ls_weighting_scheme calc
_refine_ls_wR_factor_gt 0.1079
_refine_ls_wR_factor_ref 0.1103
_reflns_number_gt 5310
_reflns_number_total 5499
_reflns_threshold_expression >2sigma(I)
_cod_data_source_file om0604728si20060529_095245.cif
_cod_data_source_block six
_cod_original_cell_volume 3110(1)
_cod_original_sg_symbol_H-M P2(1)/n
_cod_database_code 4074221

loop_
_symmetry_equiv_pos_as_xyz
'x, y, z'
'-x+1/2, y+1/2, -z+1/2'
'-x, -y, -z'
'x-1/2, -y-1/2, z-1/2'

loop_
_atom_site_label
_atom_site_type_symbol
_atom_site_fract_x
_atom_site_fract_y
_atom_site_fract_z
_atom_site_U_iso_or_equiv
_atom_site_adp_type
_atom_site_occupancy
_atom_site_symmetry_multiplicity
_atom_site_calc_flag
_atom_site_refinement_flags
Pd Pd 0.76438(5) 0.96543(2) 0.180168(17) 0.03397(12) Uani 1 1 d .
S S 0.76749(17) 0.76773(9) 0.00883(6) 0.0432(3) Uani 1 1 d .
O1 O 0.6363(5) 0.7168(3) 0.0162(2) 0.0579(11) Uani 1 1 d .
O2 O 0.7524(5) 0.8182(3) -0.04358(17) 0.0548(10) Uani 1 1 d .
O3 O 1.1134(6) 1.0298(3) 0.1572(2) 0.0682(13) Uani 1 1 d .
O4 O 1.1899(5) 1.0917(3) 0.2465(2) 0.0608(12) Uani 1 1 d .
O5 O 0.7106(5) 1.1367(3) 0.2409(2) 0.0597(11) Uani 1 1 d .
O6 O 0.8973(6) 1.1749(2) 0.1874(2) 0.0598(11) Uani 1 1 d .
O7 O 1.1317(6) 0.9171(3) 0.2668(2) 0.0731(14) Uani 1 1 d .
O8 O 0.9821(6) 0.8874(3) 0.3364(2) 0.0678(13) Uani 1 1 d .
O9 O 0.8183(6) 1.0486(3) 0.35880(19) 0.0649(13) Uani 1 1 d .
O10 O 0.6463(5) 0.9639(3) 0.30436(18) 0.0548(10) Uani 1 1 d .
N1 N 0.7166(5) 0.9997(3) 0.08544(19) 0.0377(9) Uani 1 1 d .
N2 N 0.8012(5) 0.8244(3) 0.06938(19) 0.0396(10) Uani 1 1 d .
N3 N 0.6003(5) 0.8662(2) 0.16982(18) 0.0344(9) Uani 1 1 d .
C1 C 0.6257(7) 1.0636(3) 0.0681(3) 0.0471(13) Uani 1 1 d .
H1A H 0.5685 1.0863 0.0958 0.056 Uiso 1 1 calc R
C2 C 0.6142(7) 1.0966(4) 0.0108(3) 0.0621(18) Uani 1 1 d .
H2A H 0.5519 1.1415 0.0003 0.074 Uiso 1 1 calc R
C3 C 0.6950(8) 1.0629(4) -0.0305(3) 0.0617(19) Uani 1 1 d .
H3A H 0.6889 1.0847 -0.0694 0.074 Uiso 1 1 calc R
C4 C 0.7855(7) 0.9965(4) -0.0143(3) 0.0476(14) Uani 1 1 d .
H4A H 0.8389 0.9719 -0.0423 0.057 Uiso 1 1 calc R
C5 C 0.7960(6) 0.9667(3) 0.0446(2) 0.0396(11) Uani 1 1 d .
C6 C 0.8980(6) 0.8956(3) 0.0659(2) 0.0398(12) Uani 1 1 d .
H6A H 0.9721 0.8863 0.0379 0.048 Uiso 1 1 calc R
H6B H 0.9625 0.9062 0.1062 0.048 Uiso 1 1 calc R
C7 C 0.7966(7) 0.7873(3) 0.1297(2) 0.0435(12) Uani 1 1 d .
H7A H 0.8788 0.8113 0.1608 0.052 Uiso 1 1 calc R
H7B H 0.8226 0.7320 0.1276 0.052 Uiso 1 1 calc R
C8 C 0.6338(7) 0.7957(3) 0.1481(2) 0.0388(11) Uani 1 1 d .
C9 C 0.5256(8) 0.7337(3) 0.1441(3) 0.0517(14) Uani 1 1 d .
H9A H 0.5526 0.6851 0.1296 0.062 Uiso 1 1 calc R
C10 C 0.3777(8) 0.7443(4) 0.1616(3) 0.0607(17) Uani 1 1 d .
H10A H 0.3029 0.7035 0.1585 0.073 Uiso 1 1 calc R
C11 C 0.3433(8) 0.8165(4) 0.1837(3) 0.0537(15) Uani 1 1 d .
H11A H 0.2447 0.8254 0.1960 0.064 Uiso 1 1 calc R
C12 C 0.4561(6) 0.8755(3) 0.1874(2) 0.0410(12) Uani 1 1 d .
H12A H 0.4319 0.9240 0.2027 0.049 Uiso 1 1 calc R
C13 C 0.9417(7) 0.7090(3) 0.0107(2) 0.0415(12) Uani 1 1 d .
C14 C 1.0713(7) 0.7376(4) -0.0134(3) 0.0533(15) Uani 1 1 d .
H14A H 1.0665 0.7872 -0.0311 0.064 Uiso 1 1 calc R
C15 C 1.2078(7) 0.6913(4) -0.0107(3) 0.0566(16) Uani 1 1 d .
H15A H 1.2954 0.7108 -0.0263 0.068 Uiso 1 1 calc R
C16 C 1.2178(7) 0.6173(4) 0.0145(3) 0.0519(15) Uani 1 1 d .
C17 C 1.0869(9) 0.5903(4) 0.0379(3) 0.0626(18) Uani 1 1 d .
H17A H 1.0915 0.5405 0.0554 0.075 Uiso 1 1 calc R
C18 C 0.9481(8) 0.6355(4) 0.0361(3) 0.0593(17) Uani 1 1 d .
H18A H 0.8607 0.6161 0.0519 0.071 Uiso 1 1 calc R
C19 C 1.3641(8) 0.5661(5) 0.0141(4) 0.073(2) Uani 1 1 d .
H19A H 1.3496 0.5168 0.0334 0.110 Uiso 1 1 calc R
H19B H 1.4592 0.5918 0.0362 0.110 Uiso 1 1 calc R
H19C H 1.3766 0.5571 -0.0275 0.110 Uiso 1 1 calc R
C20 C 0.9206(6) 1.0477(3) 0.2253(2) 0.0364(11) Uani 1 1 d .
C21 C 0.8862(6) 0.9885(3) 0.2683(2) 0.0360(11) Uani 1 1 d .
C22 C 1.0845(7) 1.0528(3) 0.2045(3) 0.0443(13) Uani 1 1 d .
C23 C 1.3422(8) 1.1106(5) 0.2266(5) 0.088(3) Uani 1 1 d .
H23A H 1.4122 1.1385 0.2587 0.132 Uiso 1 1 calc R
H23B H 1.3201 1.1427 0.1904 0.132 Uiso 1 1 calc R
H23C H 1.3943 1.0630 0.2177 0.132 Uiso 1 1 calc R
C24 C 0.8303(7) 1.1229(3) 0.2206(2) 0.0416(12) Uani 1 1 d .
C25 C 0.8201(11) 1.2506(4) 0.1782(4) 0.083(2) Uani 1 1 d .
H25A H 0.8777 1.2830 0.1539 0.124 Uiso 1 1 calc R
H25B H 0.8212 1.2752 0.2172 0.124 Uiso 1 1 calc R
H25C H 0.7099 1.2442 0.1572 0.124 Uiso 1 1 calc R
C26 C 1.0124(7) 0.9288(3) 0.2889(3) 0.0457(13) Uani 1 1 d .
C27 C 1.0995(11) 0.8282(6) 0.3609(4) 0.107(3) Uani 1 1 d .
H27A H 1.0652 0.8021 0.3946 0.161 Uiso 1 1 calc R
H27B H 1.2032 0.8525 0.3748 0.161 Uiso 1 1 calc R
H27C H 1.1085 0.7907 0.3294 0.161 Uiso 1 1 calc R
C28 C 0.7822(6) 1.0060(3) 0.3155(2) 0.0387(11) Uani 1 1 d .
C29 C 0.5403(8) 0.9722(6) 0.3486(3) 0.080(2) Uani 1 1 d .
H29A H 0.4461 0.9398 0.3366 0.120 Uiso 1 1 calc R
H29B H 0.5074 1.0261 0.3501 0.120 Uiso 1 1 calc R
H29C H 0.5970 0.9563 0.3884 0.120 Uiso 1 1 calc R

loop_
_atom_site_aniso_label
_atom_site_aniso_U_11
_atom_site_aniso_U_22
_atom_site_aniso_U_33
_atom_site_aniso_U_23
_atom_site_aniso_U_13
_atom_site_aniso_U_12
Pd 0.0352(2) 0.0335(2) 0.0340(2) -0.00346(17) 0.00859(14) 0.00038(17)
S 0.0389(7) 0.0485(8) 0.0434(7) -0.0096(6) 0.0111(6) -0.0004(6)
O1 0.042(2) 0.066(3) 0.069(3) -0.017(2) 0.018(2) -0.011(2)
O2 0.060(3) 0.064(3) 0.040(2) -0.0032(19) 0.0075(19) 0.003(2)
O3 0.064(3) 0.082(3) 0.068(3) -0.011(3) 0.038(2) -0.012(3)
O4 0.041(2) 0.060(3) 0.083(3) -0.017(2) 0.017(2) -0.010(2)
O5 0.048(2) 0.051(2) 0.085(3) -0.003(2) 0.025(2) 0.008(2)
O6 0.073(3) 0.043(2) 0.069(3) 0.014(2) 0.027(2) 0.007(2)
O7 0.064(3) 0.072(3) 0.091(4) 0.025(3) 0.035(3) 0.030(3)
O8 0.064(3) 0.070(3) 0.070(3) 0.032(3) 0.013(2) 0.019(2)
O9 0.077(3) 0.073(3) 0.049(2) -0.026(2) 0.021(2) -0.024(2)
O10 0.046(2) 0.074(3) 0.049(2) -0.021(2) 0.0212(18) -0.015(2)
N1 0.034(2) 0.038(2) 0.040(2) 0.0021(19) 0.0040(18) -0.0019(18)
N2 0.042(2) 0.041(2) 0.038(2) -0.0070(19) 0.0123(19) 0.0039(19)
N3 0.038(2) 0.035(2) 0.031(2) 0.0009(17) 0.0086(17) 0.0016(18)
C1 0.037(3) 0.042(3) 0.060(4) 0.004(3) 0.005(3) 0.006(2)
C2 0.040(3) 0.056(4) 0.083(5) 0.027(4) -0.008(3) -0.001(3)
C3 0.052(4) 0.077(5) 0.051(4) 0.028(3) -0.006(3) -0.021(3)
C4 0.042(3) 0.062(4) 0.039(3) 0.004(3) 0.006(2) -0.015(3)
C5 0.034(2) 0.043(3) 0.041(3) -0.002(2) 0.004(2) -0.009(2)
C6 0.035(3) 0.045(3) 0.041(3) -0.008(2) 0.010(2) 0.000(2)
C7 0.044(3) 0.041(3) 0.045(3) 0.000(2) 0.009(2) 0.015(2)
C8 0.048(3) 0.038(3) 0.032(3) 0.002(2) 0.010(2) 0.004(2)
C9 0.068(4) 0.033(3) 0.059(4) -0.002(3) 0.026(3) -0.006(3)
C10 0.073(4) 0.056(4) 0.060(4) -0.005(3) 0.030(3) -0.026(3)
C11 0.051(3) 0.065(4) 0.049(3) -0.006(3) 0.020(3) -0.008(3)
C12 0.042(3) 0.037(3) 0.045(3) -0.002(2) 0.011(2) 0.003(2)
C13 0.047(3) 0.040(3) 0.041(3) -0.007(2) 0.018(2) 0.000(2)
C14 0.059(4) 0.042(3) 0.066(4) -0.002(3) 0.030(3) -0.003(3)
C15 0.043(3) 0.059(4) 0.076(4) -0.010(3) 0.030(3) -0.005(3)
C16 0.050(3) 0.055(4) 0.053(3) -0.015(3) 0.013(3) 0.004(3)
C17 0.080(5) 0.040(3) 0.076(4) 0.005(3) 0.034(4) 0.012(3)
C18 0.065(4) 0.047(3) 0.076(4) -0.002(3) 0.042(4) -0.003(3)
C19 0.052(4) 0.075(5) 0.093(5) -0.016(4) 0.015(4) 0.012(4)
C20 0.034(2) 0.040(3) 0.036(3) -0.003(2) 0.008(2) -0.007(2)
C21 0.033(2) 0.040(3) 0.035(3) -0.003(2) 0.006(2) 0.000(2)
C22 0.040(3) 0.040(3) 0.056(3) 0.002(3) 0.017(3) 0.001(2)
C23 0.041(4) 0.074(5) 0.156(8) -0.012(5) 0.035(4) -0.015(4)
C24 0.039(3) 0.041(3) 0.043(3) -0.006(2) 0.003(2) -0.001(2)
C25 0.119(7) 0.049(4) 0.082(5) 0.019(4) 0.022(5) 0.019(4)
C26 0.046(3) 0.045(3) 0.045(3) 0.004(3) 0.005(2) -0.001(3)
C27 0.099(7) 0.108(7) 0.112(7) 0.061(6) 0.013(6) 0.036(6)
C28 0.042(3) 0.037(3) 0.037(3) 0.001(2) 0.008(2) -0.001(2)
C29 0.058(4) 0.123(7) 0.068(4) -0.019(5) 0.035(4) -0.019(5)

loop_
_atom_type_symbol
_atom_type_description
_atom_type_scat_dispersion_real
_atom_type_scat_dispersion_imag
_atom_type_scat_source
C C 0.0033 0.0016 'International Tables Vol C Tables 4.2.6.8 and 6.1.1.4'
H H 0.0000 0.0000 'International Tables Vol C Tables 4.2.6.8 and 6.1.1.4'
N N 0.0061 0.0033 'International Tables Vol C Tables 4.2.6.8 and 6.1.1.4'
O O 0.0106 0.0060 'International Tables Vol C Tables 4.2.6.8 and 6.1.1.4'
S S 0.1246 0.1234 'International Tables Vol C Tables 4.2.6.8 and 6.1.1.4'
Pd Pd -0.9988 1.0072 'International Tables Vol C Tables 4.2.6.8 and 6.1.1.4'

loop_
_geom_angle_atom_site_label_1
_geom_angle_atom_site_label_2
_geom_angle_atom_site_label_3
_geom_angle
C20 Pd C21 41.4(2)
C20 Pd N1 106.11(18)
C21 Pd N1 147.50(18)
C20 Pd N3 157.30(17)
C21 Pd N3 116.16(18)
N1 Pd N3 96.31(15)
O2 S O1 120.1(3)
O2 S N2 106.7(2)
O1 S N2 106.4(2)
O2 S C13 107.9(3)
O1 S C13 107.6(3)
N2 S C13 107.5(2)
C22 O4 C23 113.6(5)
C24 O6 C25 116.5(5)
C26 O8 C27 116.7(6)
C28 O10 C29 115.8(5)
C5 N1 C1 118.3(5)
C5 N1 Pd 121.3(3)
C1 N1 Pd 119.5(4)
C6 N2 C7 120.3(4)
C6 N2 S 117.2(3)
C7 N2 S 117.2(4)
C8 N3 C12 117.9(4)
C8 N3 Pd 124.4(3)
C12 N3 Pd 117.7(3)
N1 C1 C2 122.2(6)
C3 C2 C1 119.4(6)
C2 C3 C4 119.4(6)
C3 C4 C5 118.9(6)
N1 C5 C4 121.9(5)
N1 C5 C6 116.7(4)
C4 C5 C6 121.4(5)
N2 C6 C5 113.1(4)
N2 C7 C8 112.4(4)
N3 C8 C9 121.8(5)
N3 C8 C7 116.3(5)
C9 C8 C7 121.9(5)
C10 C9 C8 119.7(5)
C11 C10 C9 118.4(6)
C12 C11 C10 119.3(6)
N3 C12 C11 122.9(5)
C18 C13 C14 120.4(5)
C18 C13 S 119.8(4)
C14 C13 S 119.8(4)
C15 C14 C13 119.0(6)
C16 C15 C14 121.9(6)
C15 C16 C17 117.8(6)
C15 C16 C19 121.1(6)
C17 C16 C19 121.0(6)
C16 C17 C18 121.7(6)
C13 C18 C17 119.2(6)
C21 C20 C24 119.0(4)
C21 C20 C22 122.4(5)
C24 C20 C22 114.0(4)
C21 C20 Pd 70.0(3)
C24 C20 Pd 106.6(3)
C22 C20 Pd 114.8(4)
C20 C21 C26 117.5(5)
C20 C21 C28 121.8(4)
C26 C21 C28 113.3(4)
C20 C21 Pd 68.6(3)
C26 C21 Pd 111.2(4)
C28 C21 Pd 116.4(3)
O3 C22 O4 124.3(5)
O3 C22 C20 126.2(5)
O4 C22 C20 109.4(5)
O5 C24 O6 122.9(5)
O5 C24 C20 126.6(5)
O6 C24 C20 110.4(5)
O7 C26 O8 121.8(5)
O7 C26 C21 126.0(5)
O8 C26 C21 112.2(5)
O9 C28 O10 123.7(5)
O9 C28 C21 125.6(5)
O10 C28 C21 110.6(4)

loop_
_geom_bond_atom_site_label_1
_geom_bond_atom_site_label_2
_geom_bond_distance
Pd C20 2.048(5)
Pd C21 2.067(5)
Pd N1 2.144(4)
Pd N3 2.164(4)
S O2 1.432(4)
S O1 1.434(4)
S N2 1.635(4)
S C13 1.764(6)
O3 C22 1.185(7)
O4 C22 1.336(7)
O4 C23 1.463(7)
O5 C24 1.197(6)
O6 C24 1.340(7)
O6 C25 1.440(8)
O7 C26 1.210(7)
O8 C26 1.330(7)
O8 C27 1.443(8)
O9 C28 1.197(6)
O10 C28 1.330(6)
O10 C29 1.448(7)
N1 C5 1.342(7)
N1 C1 1.343(7)
N2 C6 1.468(7)
N2 C7 1.485(7)
N3 C8 1.343(6)
N3 C12 1.347(6)
C1 C2 1.377(9)
C2 C3 1.363(10)
C3 C4 1.372(9)
C4 C5 1.389(7)
C5 C6 1.508(7)
C7 C8 1.503(7)
C8 C9 1.384(8)
C9 C10 1.379(9)
C10 C11 1.375(9)
C11 C12 1.371(8)
C13 C18 1.369(8)
C13 C14 1.386(7)
C14 C15 1.382(8)
C15 C16 1.375(9)
C16 C17 1.378(9)
C16 C19 1.507(8)
C17 C18 1.389(9)
C20 C21 1.454(7)
C20 C24 1.482(7)
C20 C22 1.531(7)
C21 C26 1.476(7)
C21 C28 1.510(7)
